data_7250926
loop_
_publ_author_name
'Santra, Souvik'
'Mondal, Rintu'
'Guchhait, Nikhil'

_publ_section_title
;
 Proton transfer across four-member hydrogen bonded network prefers over
 six-member hydrogen bonded network: Lactim-Lactam vs Imine-Amine
 photoisomerization
;
_journal_name_full 'Physical Chemistry Chemical Physics'
_journal_paper_doi 10.1039/D5CP02420J
_journal_year 2025
_chemical_formula_moiety 'C12 H8 N2 O S'
_chemical_formula_sum 'C12 H8 N2 O S'
_chemical_formula_weight 228.26
_space_group_crystal_system monoclinic
_space_group_IT_number 14
_space_group_name_Hall '-P 2ybc'
_space_group_name_H-M_alt 'P 1 21/c 1'
_atom_sites_solution_hydrogens mixed
_audit_creation_date 2024-02-17
_audit_creation_method
;
Olex2 1.5
(compiled 2023.08.24 svn.re1ec1418 for OlexSys, GUI svn.r6817)
;
_audit_update_record
;
2025-04-11 deposited with the CCDC.	2025-09-29 downloaded from the CCDC.
;
_cell_angle_alpha 90
_cell_angle_beta 104.206(11)
_cell_angle_gamma 90
_cell_formula_units_Z 4
_cell_length_a 11.450(4)
_cell_length_b 4.9755(15)
_cell_length_c 18.120(6)
_cell_measurement_reflns_used 4173
_cell_measurement_temperature 160(2)
_cell_measurement_theta_max 31.56
_cell_measurement_theta_min 2.32
_cell_volume 1000.7(6)
_computing_cell_refinement 'SAINT V8.38A (Bruker, 2018)'
_computing_data_reduction 'SAINT V8.38A (Bruker, 2018)'
_computing_molecular_graphics 'Olex2 1.5 (Dolomanov et al., 2009)'
_computing_publication_material 'Olex2 1.5 (Dolomanov et al., 2009)'
_computing_structure_refinement 'XL  (Sheldrick, 2008)'
_computing_structure_solution 'SHELXT 2014/5 (Sheldrick, 2014)'
_diffrn_ambient_temperature 159.99
_diffrn_measured_fraction_theta_full 0.995
_diffrn_measured_fraction_theta_max 0.910
_diffrn_measurement_device_type 'Bruker APEX-II CCD'
_diffrn_measurement_method '\f and \w scans'
_diffrn_radiation_type MoK\a
_diffrn_radiation_wavelength 0.71073
_diffrn_reflns_av_R_equivalents 0.1042
_diffrn_reflns_av_unetI/netI 0.1083
_diffrn_reflns_Laue_measured_fraction_full 0.995
_diffrn_reflns_Laue_measured_fraction_max 0.910
_diffrn_reflns_limit_h_max 17
_diffrn_reflns_limit_h_min -17
_diffrn_reflns_limit_k_max 7
_diffrn_reflns_limit_k_min -7
_diffrn_reflns_limit_l_max 26
_diffrn_reflns_limit_l_min -27
_diffrn_reflns_number 12942
_diffrn_reflns_point_group_measured_fraction_full 0.995
_diffrn_reflns_point_group_measured_fraction_max 0.910
_diffrn_reflns_theta_full 25.242
_diffrn_reflns_theta_max 33.712
_diffrn_reflns_theta_min 2.319
_diffrn_source_current 1.0
_diffrn_source_power 0.05
_diffrn_source_voltage 50.0
_diffrn_standards_number 0
_exptl_absorpt_coefficient_mu 0.298
_exptl_absorpt_correction_T_max 0.7232
_exptl_absorpt_correction_T_min 0.5380
_exptl_absorpt_correction_type none
_exptl_absorpt_process_details
;
SADABS-2016/2 (Bruker,2016/2) was used for absorption correction.
wR2(int) was 0.1477 before and 0.1174 after correction.
The Ratio of minimum to maximum transmission is 0.7439.
The \l/2 correction factor is Not present.
;
_exptl_crystal_colour transparent
_exptl_crystal_density_diffrn 1.515
_exptl_crystal_description rod
_exptl_crystal_F_000 472
_exptl_crystal_size_max 0.74
_exptl_crystal_size_mid 0.58
_exptl_crystal_size_min 0.51
_exptl_transmission_factor_max 0.723200
_exptl_transmission_factor_min 0.53800
_refine_diff_density_max 0.531
_refine_diff_density_min -0.654
_refine_diff_density_rms 0.122
_refine_ls_extinction_method none
_refine_ls_goodness_of_fit_ref 1.070
_refine_ls_hydrogen_treatment mixed
_refine_ls_matrix_type full
_refine_ls_number_parameters 149
_refine_ls_number_reflns 3640
_refine_ls_number_restraints 0
_refine_ls_restrained_S_all 1.070
_refine_ls_R_factor_all 0.1288
_refine_ls_R_factor_gt 0.0764
_refine_ls_shift/su_max 0.000
_refine_ls_shift/su_mean 0.000
_refine_ls_structure_factor_coef Fsqd
_refine_ls_weighting_details 'w=1/[\s^2^(Fo^2^)+(0.1385P)^2^+0.0746P] where P=(Fo^2^+2Fc^2^)/3'
_refine_ls_weighting_scheme calc
_refine_ls_wR_factor_gt 0.2001
_refine_ls_wR_factor_ref 0.2532
_reflns_Friedel_coverage 0.000
_reflns_number_gt 2249
_reflns_number_total 3640
_reflns_threshold_expression 'I > 2\s(I)'
_cod_data_source_file d5cp02420j2.cif
_cod_data_source_block sss4_a
_cod_database_code 7250926
_shelx_shelxl_version_number 2016/6
_shelx_space_group_comment
;
The symmetry employed for this shelxl refinement is uniquely defined
by the following loop, which should always be used as a source of
symmetry information in preference to the above space-group names.
They are only intended as comments.
;
_shelx_estimated_absorpt_t_max 0.723200
_shelx_estimated_absorpt_t_min 0.53800
_olex2_refinement_description
;
1. Fixed Uiso
 At 1.2 times of:
  All C(H) groups
2.a Aromatic/amide H refined with riding coordinates:
 C9(H9), C10(H10), C2(H2A), C11(H11), C5(H5), C4(H4), C3(H3)
;
_olex2_submission_special_instructions 'No special instructions were received'

loop_
_space_group_symop_operation_xyz
'x, y, z'
'-x, y+1/2, -z+1/2'
'-x, -y, -z'
'x, -y-1/2, z-1/2'

loop_
_atom_site_label
_atom_site_type_symbol
_atom_site_fract_x
_atom_site_fract_y
_atom_site_fract_z
_atom_site_U_iso_or_equiv
_atom_site_adp_type
_atom_site_occupancy
_atom_site_site_symmetry_order
_atom_site_calc_flag
_atom_site_refinement_flags_posn
_atom_site_refinement_flags_adp
_atom_site_refinement_flags_occupancy
_atom_site_disorder_assembly
_atom_site_disorder_group
S1 S 0.39331(5) 0.55508(13) 0.40938(3) 0.0289(2) Uani 1 1 d . . . . .
O1 O 0.46247(15) 0.1888(4) 0.31395(11) 0.0326(4) Uani 1 1 d . . . . .
N2 N 0.3417(2) -0.0524(4) 0.21883(13) 0.0295(5) Uani 1 1 d . . . . .
N1 N 0.16481(19) 0.6238(4) 0.34780(12) 0.0299(5) Uani 1 1 d . . . . .
C12 C 0.3592(2) 0.1422(5) 0.27430(14) 0.0267(5) Uani 1 1 d . . . . .
C8 C 0.2514(2) 0.2784(5) 0.28274(14) 0.0263(5) Uani 1 1 d . . . . .
C6 C 0.1947(2) 0.7972(5) 0.40955(15) 0.0292(5) Uani 1 1 d . . . . .
C9 C 0.1413(2) 0.2081(5) 0.23575(15) 0.0298(5) Uani 1 1 d . . . . .
H9 H 0.070728 0.298291 0.241130 0.036 Uiso 1 1 calc R U . . .
C1 C 0.3155(2) 0.7842(5) 0.45142(15) 0.0285(5) Uani 1 1 d . . . . .
C10 C 0.1311(2) 0.0071(6) 0.18039(16) 0.0318(5) Uani 1 1 d . . . . .
H10 H 0.054789 -0.039446 0.148599 0.038 Uiso 1 1 calc R U . . .
C2 C 0.3574(3) 0.9442(5) 0.51621(15) 0.0335(6) Uani 1 1 d . . . . .
H2A H 0.438436 0.931935 0.545301 0.040 Uiso 1 1 calc R U . . .
C7 C 0.2590(2) 0.4842(5) 0.34141(14) 0.0268(5) Uani 1 1 d . . . . .
C11 C 0.2332(2) -0.1202(6) 0.17311(15) 0.0317(5) Uani 1 1 d . . . . .
H11 H 0.228266 -0.256925 0.135861 0.038 Uiso 1 1 calc R U . . .
C5 C 0.1151(3) 0.9762(6) 0.43172(17) 0.0368(6) Uani 1 1 d . . . . .
H5 H 0.033158 0.985763 0.404075 0.044 Uiso 1 1 calc R U . . .
C4 C 0.1576(3) 1.1380(6) 0.49429(17) 0.0395(7) Uani 1 1 d . . . . .
H4 H 0.104922 1.263378 0.508989 0.047 Uiso 1 1 calc R U . . .
C3 C 0.2774(3) 1.1201(6) 0.53646(16) 0.0372(6) Uani 1 1 d . . . . .
H3 H 0.304236 1.231320 0.579935 0.045 Uiso 1 1 calc R U . . .
H2 H 0.409(3) -0.142(8) 0.2131(18) 0.047(9) Uiso 1 1 d . . . . .

loop_
_atom_site_aniso_label
_atom_site_aniso_U_11
_atom_site_aniso_U_22
_atom_site_aniso_U_33
_atom_site_aniso_U_23
_atom_site_aniso_U_13
_atom_site_aniso_U_12
S1 0.0239(3) 0.0313(4) 0.0302(4) -0.0014(2) 0.0042(2) 0.0001(2)
O1 0.0226(8) 0.0407(10) 0.0343(10) 0.0006(7) 0.0064(7) -0.0013(7)
N2 0.0244(10) 0.0317(11) 0.0333(12) -0.0006(8) 0.0089(9) 0.0017(8)
N1 0.0263(10) 0.0316(11) 0.0308(11) -0.0008(8) 0.0049(8) 0.0019(8)
C12 0.0253(11) 0.0289(11) 0.0263(12) 0.0037(9) 0.0073(9) 0.0001(9)
C8 0.0242(11) 0.0273(11) 0.0279(12) 0.0039(9) 0.0071(9) -0.0010(8)
C6 0.0283(12) 0.0264(12) 0.0330(13) 0.0018(9) 0.0078(10) 0.0003(9)
C9 0.0224(11) 0.0340(12) 0.0327(13) 0.0006(9) 0.0063(10) 0.0003(9)
C1 0.0294(12) 0.0259(11) 0.0307(13) 0.0033(9) 0.0082(10) -0.0006(9)
C10 0.0246(11) 0.0373(13) 0.0324(13) -0.0019(10) 0.0048(10) -0.0018(10)
C2 0.0356(14) 0.0349(14) 0.0303(13) -0.0002(10) 0.0090(11) -0.0043(10)
C7 0.0240(11) 0.0273(11) 0.0288(12) 0.0034(9) 0.0062(9) -0.0011(9)
C11 0.0302(12) 0.0333(13) 0.0318(13) -0.0018(10) 0.0082(10) -0.0017(10)
C5 0.0334(14) 0.0367(14) 0.0418(16) 0.0000(11) 0.0120(12) 0.0041(11)
C4 0.0458(17) 0.0334(14) 0.0435(16) -0.0026(12) 0.0188(13) 0.0044(12)
C3 0.0473(16) 0.0323(13) 0.0343(14) -0.0039(10) 0.0143(12) -0.0035(12)

loop_
_atom_type_symbol
_atom_type_description
_atom_type_scat_dispersion_real
_atom_type_scat_dispersion_imag
_atom_type_scat_source
C C 0.0033 0.0016 'International Tables Vol C Tables 4.2.6.8 and 6.1.1.4'
H H 0.0000 0.0000 'International Tables Vol C Tables 4.2.6.8 and 6.1.1.4'
N N 0.0061 0.0033 'International Tables Vol C Tables 4.2.6.8 and 6.1.1.4'
O O 0.0106 0.0060 'International Tables Vol C Tables 4.2.6.8 and 6.1.1.4'
S S 0.1246 0.1234 'International Tables Vol C Tables 4.2.6.8 and 6.1.1.4'

loop_
_geom_angle_atom_site_label_1
_geom_angle_atom_site_label_2
_geom_angle_atom_site_label_3
_geom_angle
_geom_angle_site_symmetry_1
_geom_angle_site_symmetry_3
_geom_angle_publ_flag
C1 S1 C7 89.11(12) . . ?
C12 N2 H2 117(2) . . ?
C11 N2 C12 124.7(2) . . ?
C11 N2 H2 119(2) . . ?
C7 N1 C6 110.8(2) . . ?
O1 C12 N2 120.0(2) . . ?
O1 C12 C8 124.4(2) . . ?
N2 C12 C8 115.6(2) . . ?
C12 C8 C7 120.2(2) . . ?
C9 C8 C12 119.2(2) . . ?
C9 C8 C7 120.5(2) . . ?
N1 C6 C1 114.9(2) . . ?
N1 C6 C5 125.2(2) . . ?
C5 C6 C1 119.8(2) . . ?
C8 C9 H9 119.2 . . ?
C8 C9 C10 121.7(2) . . ?
C10 C9 H9 119.2 . . ?
C6 C1 S1 109.67(19) . . ?
C2 C1 S1 129.4(2) . . ?
C2 C1 C6 121.0(2) . . ?
C9 C10 H10 120.7 . . ?
C11 C10 C9 118.6(2) . . ?
C11 C10 H10 120.7 . . ?
C1 C2 H2A 121.0 . . ?
C3 C2 C1 118.0(3) . . ?
C3 C2 H2A 121.0 . . ?
N1 C7 S1 115.46(19) . . ?
N1 C7 C8 122.1(2) . . ?
C8 C7 S1 122.47(18) . . ?
N2 C11 C10 120.3(2) . . ?
N2 C11 H11 119.9 . . ?
C10 C11 H11 119.9 . . ?
C6 C5 H5 120.5 . . ?
C4 C5 C6 118.9(3) . . ?
C4 C5 H5 120.5 . . ?
C5 C4 H4 119.6 . . ?
C5 C4 C3 120.8(3) . . ?
C3 C4 H4 119.6 . . ?
C2 C3 C4 121.4(3) . . ?
C2 C3 H3 119.3 . . ?
C4 C3 H3 119.3 . . ?

loop_
_geom_bond_atom_site_label_1
_geom_bond_atom_site_label_2
_geom_bond_distance
_geom_bond_site_symmetry_2
_geom_bond_publ_flag
S1 C1 1.734(3) . ?
S1 C7 1.754(3) . ?
O1 C12 1.245(3) . ?
N2 C12 1.375(3) . ?
N2 C11 1.356(3) . ?
N2 H2 0.92(4) . ?
N1 C6 1.388(3) . ?
N1 C7 1.312(3) . ?
C12 C8 1.449(3) . ?
C8 C9 1.382(3) . ?
C8 C7 1.463(4) . ?
C6 C1 1.406(4) . ?
C6 C5 1.402(4) . ?
C9 H9 0.9500 . ?
C9 C10 1.401(4) . ?
C1 C2 1.402(4) . ?
C10 H10 0.9500 . ?
C10 C11 1.364(4) . ?
C2 H2A 0.9500 . ?
C2 C3 1.380(4) . ?
C11 H11 0.9500 . ?
C5 H5 0.9500 . ?
C5 C4 1.378(4) . ?
C4 H4 0.9500 . ?
C4 C3 1.400(4) . ?
C3 H3 0.9500 . ?

loop_
_geom_torsion_atom_site_label_1
_geom_torsion_atom_site_label_2
_geom_torsion_atom_site_label_3
_geom_torsion_atom_site_label_4
_geom_torsion
_geom_torsion_site_symmetry_1
_geom_torsion_site_symmetry_2
_geom_torsion_site_symmetry_3
_geom_torsion_site_symmetry_4
_geom_torsion_publ_flag
S1 C1 C2 C3 177.5(2) . . . . ?
O1 C12 C8 C9 -179.5(2) . . . . ?
O1 C12 C8 C7 -0.7(4) . . . . ?
N2 C12 C8 C9 -0.4(3) . . . . ?
N2 C12 C8 C7 178.4(2) . . . . ?
N1 C6 C1 S1 2.0(3) . . . . ?
N1 C6 C1 C2 -178.6(2) . . . . ?
N1 C6 C5 C4 -179.7(3) . . . . ?
C12 N2 C11 C10 -0.2(4) . . . . ?
C12 C8 C9 C10 0.4(4) . . . . ?
C12 C8 C7 S1 -6.1(3) . . . . ?
C12 C8 C7 N1 175.7(2) . . . . ?
C8 C9 C10 C11 -0.2(4) . . . . ?
C6 N1 C7 S1 -0.9(3) . . . . ?
C6 N1 C7 C8 177.5(2) . . . . ?
C6 C1 C2 C3 -1.7(4) . . . . ?
C6 C5 C4 C3 -1.7(5) . . . . ?
C9 C8 C7 S1 172.71(19) . . . . ?
C9 C8 C7 N1 -5.6(4) . . . . ?
C9 C10 C11 N2 0.1(4) . . . . ?
C1 S1 C7 N1 1.7(2) . . . . ?
C1 S1 C7 C8 -176.7(2) . . . . ?
C1 C6 C5 C4 0.4(4) . . . . ?
C1 C2 C3 C4 0.5(4) . . . . ?
C7 S1 C1 C6 -1.99(19) . . . . ?
C7 S1 C1 C2 178.7(3) . . . . ?
C7 N1 C6 C1 -0.8(3) . . . . ?
C7 N1 C6 C5 179.3(3) . . . . ?
C7 C8 C9 C10 -178.4(2) . . . . ?
C11 N2 C12 O1 179.4(2) . . . . ?
C11 N2 C12 C8 0.3(4) . . . . ?
C5 C6 C1 S1 -178.1(2) . . . . ?
C5 C6 C1 C2 1.3(4) . . . . ?
C5 C4 C3 C2 1.2(5) . . . . ?
